data_1553578
loop_
_publ_author_name
'Li, Jing'
'Li, Zequan'
'Zhang, Xun'
'Xu, Bing'
'Shi, Yian'

_publ_section_title
;
 Catalytic enantioselective bromohydroxylation of aryl olefins with
 flexible functionalities
;
_journal_issue 6
_journal_name_full 'Organic Chemistry Frontiers'
_journal_page_first 1084
_journal_paper_doi 10.1039/C6QO00636A
_journal_volume 4
_journal_year 2017
_chemical_absolute_configuration ad
_chemical_formula_moiety 'C11 H14 Br F O2'
_chemical_formula_sum 'C11 H14 Br F O2'
_chemical_formula_weight 277.13
_space_group_crystal_system orthorhombic
_space_group_IT_number 19
_space_group_name_Hall 'P 2ac 2ab'
_space_group_name_H-M_alt 'P 21 21 21'
_atom_sites_solution_hydrogens geom
_audit_creation_date 2015-11-26
_audit_creation_method
;
Olex2 1.2
(compiled 2015.09.30 svn.r3233 for OlexSys, GUI svn.r5103)
;
_audit_update_record
;
2015-11-28 deposited with the CCDC.
2017-02-22 downloaded from the CCDC.
;
_cell_angle_alpha 90
_cell_angle_beta 90
_cell_angle_gamma 90
_cell_formula_units_Z 12
_cell_length_a 5.651(2)
_cell_length_b 16.364(7)
_cell_length_c 38.4918(16)
_cell_measurement_reflns_used 8474
_cell_measurement_temperature 173.1500
_cell_measurement_theta_max 28.3284
_cell_measurement_theta_min 1.3522
_cell_volume 3559(2)
_computing_cell_refinement 'CrystalClear (Rigaku Inc., 2007)'
_computing_data_collection 'CrystalClear (Rigaku Inc., 2007)'
_computing_data_reduction 'CrystalClear (Rigaku Inc., 2007)'
_computing_molecular_graphics 'Olex2 (Dolomanov et al., 2009)'
_computing_publication_material 'CIFTAB (Sheldrick, 2013)'
_computing_structure_refinement 'SHELXL (Sheldrick, 2014)'
_computing_structure_solution
;
'SHELXT (Sheldrick, 2014)'
;
_diffrn_ambient_temperature 173.1500
_diffrn_detector_area_resol_mean 28.5714
_diffrn_measured_fraction_theta_full 0.998
_diffrn_measured_fraction_theta_max 0.991
_diffrn_measurement_details
;
scan:
	Number of images: 360
	           Slice: -110.0000 - 70.0000
	     Image width: 0.5000
	        Exp time: 15.0000
	   Rotation axis: Omega
	           Omega: 0.0000
	             Chi: 45.0000
	             Phi: 90.0000
	             XTD: 55.2601
	          2theta: -20.0349
scan:
	Number of images: 360
	           Slice: -110.0000 - 70.0000
	     Image width: 0.5000
	        Exp time: 15.0000
	   Rotation axis: Omega
	           Omega: 0.0000
	             Chi: 45.0000
	             Phi: 0.0000
	             XTD: 55.2601
	          2theta: -20.0349
scan:
	Number of images: 360
	           Slice: -110.0000 - 70.0000
	     Image width: 0.5000
	        Exp time: 15.0000
	   Rotation axis: Omega
	           Omega: 0.0000
	             Chi: 45.0000
	             Phi: 180.0000
	             XTD: 55.2601
	          2theta: -20.0349
;
_diffrn_measurement_device
;
Saturn724+ (2x2 bin mode)
;
_diffrn_measurement_device_details
;
AFC10: Fixed Chi 2 circle
;
_diffrn_measurement_device_type 'MM007-HF CCD(Saturn 724+)'
_diffrn_measurement_method '\w scans at fixed \c = 45\%'
_diffrn_orient_matrix_type d*Trek
_diffrn_orient_matrix_UB_11 -0.0088
_diffrn_orient_matrix_UB_12 0.0422
_diffrn_orient_matrix_UB_13 0.1716
_diffrn_orient_matrix_UB_21 -0.0528
_diffrn_orient_matrix_UB_22 0.0291
_diffrn_orient_matrix_UB_23 -0.0099
_diffrn_orient_matrix_UB_31 -0.0130
_diffrn_orient_matrix_UB_32 -0.0220
_diffrn_orient_matrix_UB_33 0.0047
_diffrn_radiation_detector CCD
_diffrn_radiation_monochromator Confocal
_diffrn_radiation_type MoK\a
_diffrn_radiation_wavelength 0.71073
_diffrn_reflns_av_R_equivalents 0.0853
_diffrn_reflns_av_unetI/netI 0.0717
_diffrn_reflns_Laue_measured_fraction_full 0.998
_diffrn_reflns_Laue_measured_fraction_max 0.991
_diffrn_reflns_limit_h_max 7
_diffrn_reflns_limit_h_min -7
_diffrn_reflns_limit_k_max 20
_diffrn_reflns_limit_k_min -21
_diffrn_reflns_limit_l_max 49
_diffrn_reflns_limit_l_min -49
_diffrn_reflns_number 34787
_diffrn_reflns_point_group_measured_fraction_full 0.997
_diffrn_reflns_point_group_measured_fraction_max 0.979
_diffrn_reflns_theta_full 26.000
_diffrn_reflns_theta_max 27.400
_diffrn_reflns_theta_min 1.352
_diffrn_source 'Rotating Anode'
_diffrn_source_current 24.0000
_diffrn_source_power 1.2000
_diffrn_source_voltage 50.0000
_exptl_absorpt_coefficient_mu 3.456
_exptl_absorpt_correction_T_max 1.0000
_exptl_absorpt_correction_T_min 0.5903
_exptl_absorpt_correction_type multi-scan
_exptl_absorpt_process_details 'CrystalClear (Rigaku Inc., 2007)'
_exptl_crystal_colour Colorless
_exptl_crystal_density_diffrn 1.551
_exptl_crystal_description rod
_exptl_crystal_F_000 1680
_exptl_crystal_size_max 0.34
_exptl_crystal_size_mid 0.03
_exptl_crystal_size_min 0.03
_refine_diff_density_max 0.602
_refine_diff_density_min -0.839
_refine_diff_density_rms 0.112
_refine_ls_abs_structure_details
;
 Flack x determined using 2004 quotients [(I+)-(I-)]/[(I+)+(I-)]
 (Parsons, Flack and Wagner, Acta Cryst. B69 (2013) 249-259).
;
_refine_ls_abs_structure_Flack 0.008(8)
_refine_ls_extinction_method none
_refine_ls_goodness_of_fit_ref 1.159
_refine_ls_hydrogen_treatment constr
_refine_ls_matrix_type full
_refine_ls_number_parameters 418
_refine_ls_number_reflns 7939
_refine_ls_number_restraints 0
_refine_ls_restrained_S_all 1.159
_refine_ls_R_factor_all 0.0824
_refine_ls_R_factor_gt 0.0694
_refine_ls_shift/su_max 0.001
_refine_ls_shift/su_mean 0.000
_refine_ls_structure_factor_coef Fsqd
_refine_ls_weighting_details 'w=1/[\s^2^(Fo^2^)+(0.0055P)^2^+10.0141P] where P=(Fo^2^+2Fc^2^)/3'
_refine_ls_weighting_scheme calc
_refine_ls_wR_factor_gt 0.1075
_refine_ls_wR_factor_ref 0.1135
_reflns_Friedel_coverage 0.721
_reflns_Friedel_fraction_full 0.995
_reflns_Friedel_fraction_max 0.963
_reflns_number_gt 6977
_reflns_number_total 7939
_reflns_threshold_expression 'I > 2\s(I)'
_cod_data_source_file c6qo00636a2.cif
_cod_data_source_block mx4298
_cod_database_code 1553578
_shelx_space_group_comment
;
The symmetry employed for this shelxl refinement is uniquely defined
by the following loop, which should always be used as a source of
symmetry information in preference to the above space-group names.
They are only intended as comments.
;
_diffrn_number_total 4653
_olex2_refinement_description
;
1. Fixed Uiso
 At 1.2 times of:
  All C(H) groups, All C(H,H) groups
 At 1.5 times of:
  All C(H,H,H) groups, All O(H) groups
2.a Secondary CH2 refined with riding coordinates:
 C2(H2A,H2B), C3(H3A,H3B), C2B(H2BB,H2BC), C3B(H3BA,H3BB), C2A(H2AB,H2AC),
 C3A(H3AA,H3AB)
2.b Aromatic/amide H refined with riding coordinates:
 C5(H5), C9(H9), C5B(H5B), C9B(H9B), C5A(H5A), C9A(H9A)
2.c Idealised Me refined as rotating group:
 C10(H10A,H10B,H10C), C11(H11A,H11B,H11C), C10B(H10D,H10E,H10F), C11B(H11D,
 H11E,H11F), C10A(H10G,H10H,H10I), C11A(H11G,H11H,H11I)
2.d Idealised tetrahedral OH refined as rotating group:
 O1(H1), O2(H2), O1B(H1B), O2B(H2BA), O1A(H1A), O2A(H2AA)
;
_shelx_shelxl_version_number 2014/7
_olex2_submission_special_instructions 'No special instructions were received'

loop_
_space_group_symop_operation_xyz
'x, y, z'
'-x+1/2, -y, z+1/2'
'-x, y+1/2, -z+1/2'
'x+1/2, -y+1/2, -z'

loop_
_atom_site_label
_atom_site_type_symbol
_atom_site_fract_x
_atom_site_fract_y
_atom_site_fract_z
_atom_site_U_iso_or_equiv
_atom_site_adp_type
_atom_site_occupancy
_atom_site_site_symmetry_order
_atom_site_calc_flag
_atom_site_refinement_flags_posn
Br1 Br 0.87275(17) 0.77379(6) 0.43743(2) 0.0414(2) Uani 1 1 d .
F1 F 0.8201(11) 0.9018(3) 0.28377(14) 0.0541(16) Uani 1 1 d .
O1 O 1.0369(10) 0.6131(3) 0.39013(15) 0.0267(13) Uani 1 1 d .
H1 H 0.8996 0.6229 0.3956 0.040 Uiso 1 1 calc GR
O2 O 1.5303(10) 0.6108(3) 0.40187(15) 0.0301(14) Uani 1 1 d .
H2 H 1.4613 0.5667 0.4027 0.045 Uiso 1 1 calc GR
C1 C 1.1660(14) 0.6879(4) 0.38763(19) 0.0215(16) Uani 1 1 d .
C2 C 1.1777(14) 0.7290(5) 0.42310(19) 0.0260(17) Uani 1 1 d .
H2A H 1.2935 0.7727 0.4223 0.031 Uiso 1 1 calc R
H2B H 1.2300 0.6894 0.4402 0.031 Uiso 1 1 calc R
C3 C 1.4174(15) 0.6623(5) 0.3771(2) 0.0266(18) Uani 1 1 d .
H3A H 1.4102 0.6339 0.3550 0.032 Uiso 1 1 calc R
H3B H 1.5127 0.7110 0.3739 0.032 Uiso 1 1 calc R
C4 C 1.0727(15) 0.7442(5) 0.35938(18) 0.0241(17) Uani 1 1 d .
C5 C 0.9044(14) 0.7187(5) 0.33519(19) 0.0272(17) Uani 1 1 d .
H5 H 0.8499 0.6652 0.3362 0.033 Uiso 1 1 calc R
C6 C 0.8137(15) 0.7711(6) 0.3094(2) 0.034(2) Uani 1 1 d .
C7 C 0.9049(18) 0.8487(5) 0.3089(2) 0.037(2) Uani 1 1 d .
C8 C 1.0755(18) 0.8786(5) 0.3313(2) 0.037(2) Uani 1 1 d .
C9 C 1.1566(16) 0.8250(5) 0.3567(2) 0.0282(18) Uani 1 1 d .
H9 H 1.2700 0.8431 0.3724 0.034 Uiso 1 1 calc R
C10 C 0.6150(16) 0.7450(6) 0.2855(2) 0.045(3) Uani 1 1 d .
H10A H 0.6078 0.6864 0.2846 0.067 Uiso 1 1 calc GR
H10B H 0.6435 0.7659 0.2625 0.067 Uiso 1 1 calc GR
H10C H 0.4676 0.7660 0.2940 0.067 Uiso 1 1 calc GR
C11 C 1.171(2) 0.9641(5) 0.3287(2) 0.051(3) Uani 1 1 d .
H11A H 1.0444 1.0025 0.3315 0.076 Uiso 1 1 calc GR
H11B H 1.2429 0.9717 0.3063 0.076 Uiso 1 1 calc GR
H11C H 1.2875 0.9726 0.3465 0.076 Uiso 1 1 calc GR
Br1B Br 0.56368(17) 0.48144(7) 0.26780(2) 0.0443(3) Uani 1 1 d .
F1B F 0.5611(12) 0.0957(3) 0.31300(15) 0.0556(17) Uani 1 1 d .
O1B O 0.7254(10) 0.4708(3) 0.34941(13) 0.0245(12) Uani 1 1 d .
H1B H 0.5876 0.4745 0.3430 0.037 Uiso 1 1 calc GR
O2B O 1.2206(10) 0.4968(3) 0.34377(14) 0.0278(13) Uani 1 1 d .
H2BA H 1.1349 0.5264 0.3555 0.042 Uiso 1 1 calc GR
C1B C 0.8581(13) 0.4244(5) 0.32441(19) 0.0221(16) Uani 1 1 d .
C2B C 0.8695(14) 0.4720(5) 0.28996(19) 0.0252(17) Uani 1 1 d .
H2BB H 0.9778 0.4445 0.2743 0.030 Uiso 1 1 calc R
H2BC H 0.9315 0.5263 0.2944 0.030 Uiso 1 1 calc R
C3B C 1.1093(15) 0.4191(5) 0.3392(2) 0.0264(18) Uani 1 1 d .
H3BA H 1.1033 0.3913 0.3614 0.032 Uiso 1 1 calc R
H3BB H 1.2054 0.3862 0.3237 0.032 Uiso 1 1 calc R
C4B C 0.7685(15) 0.3371(5) 0.3203(2) 0.0250(18) Uani 1 1 d .
C5B C 0.6068(16) 0.3043(5) 0.3437(2) 0.031(2) Uani 1 1 d .
H5B H 0.5483 0.3370 0.3615 0.037 Uiso 1 1 calc R
C6B C 0.5303(15) 0.2233(6) 0.3412(2) 0.0319(19) Uani 1 1 d .
C7B C 0.6302(19) 0.1753(5) 0.3152(2) 0.038(2) Uani 1 1 d .
C8B C 0.7950(16) 0.2043(5) 0.2915(2) 0.032(2) Uani 1 1 d .
C9B C 0.8628(16) 0.2853(5) 0.2947(2) 0.0318(19) Uani 1 1 d .
H9B H 0.9748 0.3062 0.2794 0.038 Uiso 1 1 calc R
C10B C 0.341(2) 0.1882(6) 0.3652(3) 0.053(3) Uani 1 1 d .
H10D H 0.3109 0.2261 0.3838 0.079 Uiso 1 1 calc GR
H10E H 0.3958 0.1374 0.3748 0.079 Uiso 1 1 calc GR
H10F H 0.1984 0.1791 0.3523 0.079 Uiso 1 1 calc GR
C11B C 0.9003(18) 0.1478(5) 0.2646(2) 0.047(3) Uani 1 1 d .
H11D H 0.9298 0.1779 0.2436 0.070 Uiso 1 1 calc GR
H11E H 0.7916 0.1041 0.2598 0.070 Uiso 1 1 calc GR
H11F H 1.0464 0.1257 0.2731 0.070 Uiso 1 1 calc GR
Br1A Br 0.17865(17) 0.28098(6) 0.45967(3) 0.0398(2) Uani 1 1 d .
F1A F 0.0520(11) 0.5506(4) 0.57434(13) 0.0547(16) Uani 1 1 d .
O1A O 0.3518(10) 0.4510(3) 0.42152(13) 0.0246(12) Uani 1 1 d .
H1A H 0.2091 0.4441 0.4241 0.037 Uiso 1 1 calc GR
O2A O 0.8492(11) 0.4290(4) 0.41851(14) 0.0320(14) Uani 1 1 d .
H2AA H 0.7988 0.4518 0.4011 0.048 Uiso 1 1 calc GR
C1A C 0.4743(14) 0.4252(5) 0.45237(19) 0.0244(18) Uani 1 1 d .
C2A C 0.4896(14) 0.3308(5) 0.4531(2) 0.0290(19) Uani 1 1 d .
H2AB H 0.5937 0.3139 0.4718 0.035 Uiso 1 1 calc R
H2AC H 0.5571 0.3116 0.4314 0.035 Uiso 1 1 calc R
C3A C 0.7265(14) 0.4587(5) 0.44830(19) 0.0273(19) Uani 1 1 d .
H3AA H 0.7188 0.5178 0.4470 0.033 Uiso 1 1 calc R
H3AB H 0.8168 0.4447 0.4689 0.033 Uiso 1 1 calc R
C4A C 0.3680(14) 0.4618(5) 0.4854(2) 0.0249(17) Uani 1 1 d .
C5A C 0.1996(15) 0.5242(5) 0.4836(2) 0.0278(18) Uani 1 1 d .
H5A H 0.1587 0.5457 0.4621 0.033 Uiso 1 1 calc R
C6A C 0.0917(16) 0.5547(5) 0.5134(2) 0.033(2) Uani 1 1 d .
C7A C 0.1659(16) 0.5226(6) 0.5448(2) 0.034(2) Uani 1 1 d .
C8A C 0.3351(19) 0.4639(6) 0.5483(2) 0.041(2) Uani 1 1 d .
C9A C 0.4361(17) 0.4336(5) 0.5180(2) 0.033(2) Uani 1 1 d .
H9A H 0.5520 0.3934 0.5196 0.040 Uiso 1 1 calc R
C10A C -0.1016(18) 0.6192(6) 0.5118(3) 0.050(3) Uani 1 1 d .
H10G H -0.2433 0.5981 0.5223 0.074 Uiso 1 1 calc GR
H10H H -0.1324 0.6330 0.4880 0.074 Uiso 1 1 calc GR
H10I H -0.0512 0.6671 0.5242 0.074 Uiso 1 1 calc GR
C11A C 0.412(3) 0.4349(8) 0.5841(2) 0.079(4) Uani 1 1 d .
H11G H 0.4654 0.4808 0.5976 0.118 Uiso 1 1 calc GR
H11H H 0.5389 0.3962 0.5818 0.118 Uiso 1 1 calc GR
H11I H 0.2809 0.4094 0.5957 0.118 Uiso 1 1 calc GR

loop_
_atom_site_aniso_label
_atom_site_aniso_U_11
_atom_site_aniso_U_22
_atom_site_aniso_U_33
_atom_site_aniso_U_23
_atom_site_aniso_U_13
_atom_site_aniso_U_12
Br1 0.0336(5) 0.0464(6) 0.0441(5) -0.0142(4) 0.0041(4) 0.0075(5)
F1 0.062(4) 0.057(4) 0.043(3) 0.020(3) -0.006(3) 0.011(3)
O1 0.018(3) 0.026(3) 0.036(3) 0.002(2) 0.005(3) -0.001(3)
O2 0.022(3) 0.025(3) 0.043(3) 0.002(3) -0.004(3) 0.000(3)
C1 0.018(4) 0.019(4) 0.028(4) -0.001(3) -0.004(3) -0.002(3)
C2 0.024(4) 0.024(4) 0.031(4) -0.002(3) -0.006(3) 0.001(4)
C3 0.023(5) 0.024(4) 0.032(4) 0.006(3) 0.001(4) -0.001(4)
C4 0.024(4) 0.026(4) 0.022(4) 0.002(3) 0.001(3) 0.002(4)
C5 0.019(4) 0.030(4) 0.032(4) -0.002(4) 0.005(3) -0.005(4)
C6 0.029(5) 0.045(5) 0.028(4) 0.001(4) -0.001(3) 0.004(5)
C7 0.043(6) 0.036(5) 0.031(4) 0.011(4) -0.002(4) 0.004(5)
C8 0.050(6) 0.034(5) 0.028(4) 0.007(4) 0.004(4) -0.005(5)
C9 0.024(5) 0.026(4) 0.035(4) 0.001(3) -0.001(4) -0.007(4)
C10 0.028(5) 0.069(7) 0.037(5) 0.001(4) -0.008(4) 0.001(5)
C11 0.081(8) 0.034(5) 0.038(5) 0.013(4) -0.008(5) -0.017(6)
Br1B 0.0334(5) 0.0637(7) 0.0358(5) 0.0108(5) -0.0074(4) -0.0003(5)
F1B 0.064(4) 0.032(3) 0.070(4) -0.009(3) 0.020(3) -0.022(3)
O1B 0.022(3) 0.025(3) 0.027(3) -0.008(2) 0.001(2) 0.004(3)
O2B 0.019(3) 0.029(3) 0.035(3) -0.007(2) -0.001(2) -0.006(3)
C1B 0.011(4) 0.028(4) 0.027(4) -0.005(3) 0.001(3) -0.003(3)
C2B 0.024(4) 0.023(4) 0.029(4) 0.001(3) 0.000(3) -0.004(4)
C3B 0.025(5) 0.023(4) 0.032(4) -0.003(3) 0.003(4) -0.003(4)
C4B 0.024(4) 0.021(4) 0.031(4) -0.002(3) 0.001(3) -0.004(4)
C5B 0.034(5) 0.027(5) 0.033(4) -0.006(3) 0.001(4) -0.002(4)
C6B 0.027(5) 0.031(5) 0.037(4) 0.000(4) 0.004(4) -0.007(4)
C7B 0.047(6) 0.025(4) 0.042(5) -0.003(4) 0.009(5) -0.013(5)
C8B 0.033(5) 0.029(5) 0.035(4) -0.007(4) -0.001(4) 0.000(4)
C9B 0.035(5) 0.025(4) 0.035(4) -0.005(4) 0.004(4) -0.003(5)
C10B 0.051(7) 0.048(6) 0.059(6) -0.002(5) 0.021(6) -0.020(6)
C11B 0.055(7) 0.034(5) 0.051(6) -0.017(4) 0.019(5) -0.007(5)
Br1A 0.0369(5) 0.0323(5) 0.0504(5) 0.0066(4) 0.0036(4) -0.0080(5)
F1A 0.058(4) 0.068(4) 0.039(3) -0.015(3) 0.018(3) 0.001(3)
O1A 0.014(3) 0.033(3) 0.027(3) 0.004(2) -0.004(2) 0.000(3)
O2A 0.022(3) 0.045(4) 0.028(3) 0.005(3) 0.007(3) 0.001(3)
C1A 0.018(4) 0.031(5) 0.025(4) 0.003(3) -0.005(3) 0.006(4)
C2A 0.021(4) 0.040(5) 0.025(4) 0.005(4) 0.001(3) 0.001(4)
C3A 0.023(4) 0.035(5) 0.024(4) 0.000(3) 0.000(3) -0.003(4)
C4A 0.015(4) 0.032(5) 0.028(4) 0.000(3) 0.002(3) -0.001(4)
C5A 0.026(5) 0.030(5) 0.028(4) 0.004(3) 0.001(3) 0.000(4)
C6A 0.024(5) 0.038(5) 0.036(4) -0.005(4) 0.001(4) -0.004(4)
C7A 0.034(5) 0.046(5) 0.021(4) -0.013(4) 0.004(4) -0.002(5)
C8A 0.055(7) 0.039(5) 0.027(4) -0.006(4) -0.006(4) 0.003(5)
C9A 0.036(5) 0.038(5) 0.025(4) 0.006(4) 0.002(4) 0.009(4)
C10A 0.039(6) 0.054(7) 0.056(6) -0.022(5) 0.003(5) 0.013(5)
C11A 0.117(12) 0.094(10) 0.026(5) 0.009(5) -0.005(7) 0.026(9)

loop_
_atom_type_symbol
_atom_type_description
_atom_type_scat_dispersion_real
_atom_type_scat_dispersion_imag
_atom_type_scat_source
C C 0.0033 0.0016 'International Tables Vol C Tables 4.2.6.8 and 6.1.1.4'
H H 0.0000 0.0000 'International Tables Vol C Tables 4.2.6.8 and 6.1.1.4'
Br Br -0.2901 2.4595 'International Tables Vol C Tables 4.2.6.8 and 6.1.1.4'
F F 0.0171 0.0103 'International Tables Vol C Tables 4.2.6.8 and 6.1.1.4'
O O 0.0106 0.0060 'International Tables Vol C Tables 4.2.6.8 and 6.1.1.4'

loop_
_geom_angle_atom_site_label_1
_geom_angle_atom_site_label_2
_geom_angle_atom_site_label_3
_geom_angle
C1 O1 H1 109.5
C3 O2 H2 109.5
O1 C1 C2 109.9(6)
O1 C1 C3 104.9(6)
O1 C1 C4 113.0(6)
C2 C1 C3 108.5(6)
C4 C1 C2 112.8(6)
C4 C1 C3 107.3(6)
Br1 C2 H2A 109.1
Br1 C2 H2B 109.1
C1 C2 Br1 112.4(5)
C1 C2 H2A 109.1
C1 C2 H2B 109.1
H2A C2 H2B 107.9
O2 C3 C1 113.5(6)
O2 C3 H3A 108.9
O2 C3 H3B 108.9
C1 C3 H3A 108.9
C1 C3 H3B 108.9
H3A C3 H3B 107.7
C5 C4 C1 122.2(7)
C5 C4 C9 117.4(7)
C9 C4 C1 120.4(7)
C4 C5 H5 118.7
C4 C5 C6 122.5(8)
C6 C5 H5 118.7
C5 C6 C10 121.8(8)
C7 C6 C5 115.8(8)
C7 C6 C10 122.2(8)
C6 C7 F1 117.4(8)
C6 C7 C8 125.6(8)
C8 C7 F1 117.0(8)
C7 C8 C9 116.4(8)
C7 C8 C11 122.6(8)
C9 C8 C11 121.1(9)
C4 C9 H9 118.9
C8 C9 C4 122.2(8)
C8 C9 H9 118.9
C6 C10 H10A 109.5
C6 C10 H10B 109.5
C6 C10 H10C 109.5
H10A C10 H10B 109.5
H10A C10 H10C 109.5
H10B C10 H10C 109.5
C8 C11 H11A 109.5
C8 C11 H11B 109.5
C8 C11 H11C 109.5
H11A C11 H11B 109.5
H11A C11 H11C 109.5
H11B C11 H11C 109.5
C1B O1B H1B 109.5
C3B O2B H2BA 109.5
O1B C1B C2B 109.4(6)
O1B C1B C3B 105.4(6)
O1B C1B C4B 113.0(6)
C3B C1B C2B 108.1(6)
C4B C1B C2B 113.4(6)
C4B C1B C3B 107.0(6)
Br1B C2B H2BB 109.1
Br1B C2B H2BC 109.1
C1B C2B Br1B 112.5(5)
C1B C2B H2BB 109.1
C1B C2B H2BC 109.1
H2BB C2B H2BC 107.8
O2B C3B C1B 113.7(6)
O2B C3B H3BA 108.8
O2B C3B H3BB 108.8
C1B C3B H3BA 108.8
C1B C3B H3BB 108.8
H3BA C3B H3BB 107.7
C5B C4B C1B 120.8(7)
C5B C4B C9B 118.1(7)
C9B C4B C1B 120.9(7)
C4B C5B H5B 119.2
C4B C5B C6B 121.6(8)
C6B C5B H5B 119.2
C5B C6B C10B 122.1(8)
C7B C6B C5B 117.3(8)
C7B C6B C10B 120.6(8)
F1B C7B C6B 117.8(8)
F1B C7B C8B 118.7(8)
C8B C7B C6B 123.5(8)
C7B C8B C9B 117.0(8)
C7B C8B C11B 120.4(8)
C9B C8B C11B 122.5(8)
C4B C9B H9B 118.8
C8B C9B C4B 122.4(8)
C8B C9B H9B 118.8
C6B C10B H10D 109.5
C6B C10B H10E 109.5
C6B C10B H10F 109.5
H10D C10B H10E 109.5
H10D C10B H10F 109.5
H10E C10B H10F 109.5
C8B C11B H11D 109.5
C8B C11B H11E 109.5
C8B C11B H11F 109.5
H11D C11B H11E 109.5
H11D C11B H11F 109.5
H11E C11B H11F 109.5
C1A O1A H1A 109.5
C3A O2A H2AA 109.5
O1A C1A C2A 109.6(6)
O1A C1A C3A 104.9(6)
O1A C1A C4A 112.5(6)
C3A C1A C2A 107.9(7)
C4A C1A C2A 113.5(6)
C4A C1A C3A 108.0(6)
Br1A C2A H2AB 109.3
Br1A C2A H2AC 109.3
C1A C2A Br1A 111.6(6)
C1A C2A H2AB 109.3
C1A C2A H2AC 109.3
H2AB C2A H2AC 108.0
O2A C3A C1A 114.3(7)
O2A C3A H3AA 108.7
O2A C3A H3AB 108.7
C1A C3A H3AA 108.7
C1A C3A H3AB 108.7
H3AA C3A H3AB 107.6
C5A C4A C1A 120.9(7)
C9A C4A C1A 120.7(7)
C9A C4A C5A 118.3(7)
C4A C5A H5A 119.3
C6A C5A C4A 121.4(7)
C6A C5A H5A 119.3
C5A C6A C10A 122.1(8)
C7A C6A C5A 116.7(8)
C7A C6A C10A 121.2(8)
C6A C7A F1A 116.8(8)
C8A C7A F1A 118.4(7)
C8A C7A C6A 124.7(8)
C7A C8A C9A 117.1(8)
C7A C8A C11A 120.8(8)
C9A C8A C11A 122.1(9)
C4A C9A H9A 119.2
C8A C9A C4A 121.6(8)
C8A C9A H9A 119.2
C6A C10A H10G 109.5
C6A C10A H10H 109.5
C6A C10A H10I 109.5
H10G C10A H10H 109.5
H10G C10A H10I 109.5
H10H C10A H10I 109.5
C8A C11A H11G 109.5
C8A C11A H11H 109.5
C8A C11A H11I 109.5
H11G C11A H11H 109.5
H11G C11A H11I 109.5
H11H C11A H11I 109.5

loop_
_geom_bond_atom_site_label_1
_geom_bond_atom_site_label_2
_geom_bond_distance
Br1 C2 1.952(8)
F1 C7 1.386(9)
O1 H1 0.8200
O1 C1 1.428(9)
O2 H2 0.8200
O2 C3 1.424(9)
C1 C2 1.524(10)
C1 C3 1.536(11)
C1 C4 1.520(10)
C2 H2A 0.9700
C2 H2B 0.9700
C3 H3A 0.9700
C3 H3B 0.9700
C4 C5 1.395(11)
C4 C9 1.408(11)
C5 H5 0.9300
C5 C6 1.409(11)
C6 C7 1.371(12)
C6 C10 1.513(12)
C7 C8 1.383(13)
C8 C9 1.391(11)
C8 C11 1.503(12)
C9 H9 0.9300
C10 H10A 0.9600
C10 H10B 0.9600
C10 H10C 0.9600
C11 H11A 0.9600
C11 H11B 0.9600
C11 H11C 0.9600
Br1B C2B 1.933(8)
F1B C7B 1.362(10)
O1B H1B 0.8200
O1B C1B 1.436(9)
O2B H2BA 0.8200
O2B C3B 1.430(9)
C1B C2B 1.539(10)
C1B C3B 1.531(11)
C1B C4B 1.524(10)
C2B H2BB 0.9700
C2B H2BC 0.9700
C3B H3BA 0.9700
C3B H3BB 0.9700
C4B C5B 1.392(11)
C4B C9B 1.402(10)
C5B H5B 0.9300
C5B C6B 1.397(12)
C6B C7B 1.393(12)
C6B C10B 1.525(12)
C7B C8B 1.385(12)
C8B C9B 1.386(11)
C8B C11B 1.512(11)
C9B H9B 0.9300
C10B H10D 0.9600
C10B H10E 0.9600
C10B H10F 0.9600
C11B H11D 0.9600
C11B H11E 0.9600
C11B H11F 0.9600
Br1A C2A 1.954(8)
F1A C7A 1.386(9)
O1A H1A 0.8200
O1A C1A 1.438(8)
O2A H2AA 0.8200
O2A C3A 1.426(9)
C1A C2A 1.547(11)
C1A C3A 1.536(11)
C1A C4A 1.529(10)
C2A H2AB 0.9700
C2A H2AC 0.9700
C3A H3AA 0.9700
C3A H3AB 0.9700
C4A C5A 1.396(11)
C4A C9A 1.393(11)
C5A H5A 0.9300
C5A C6A 1.392(11)
C6A C7A 1.380(12)
C6A C10A 1.520(13)
C7A C8A 1.363(13)
C8A C9A 1.389(11)
C8A C11A 1.522(12)
C9A H9A 0.9300
C10A H10G 0.9600
C10A H10H 0.9600
C10A H10I 0.9600
C11A H11G 0.9600
C11A H11H 0.9600
C11A H11I 0.9600

loop_
_geom_hbond_atom_site_label_D
_geom_hbond_atom_site_label_H
_geom_hbond_atom_site_label_A
_geom_hbond_distance_DH
_geom_hbond_distance_HA
_geom_hbond_distance_DA
_geom_hbond_angle_DHA
_geom_hbond_site_symmetry_A
O1 H1 O2 0.82 2.11 2.898(8) 161.2 1_455
O2 H2 O1A 0.82 2.12 2.903(8) 159.6 1_655
O1B H1B Br1B 0.82 2.90 3.276(5) 110.4 .
O1B H1B O2B 0.82 2.11 2.893(8) 160.8 1_455
O2B H2BA O1 0.82 2.02 2.808(8) 159.7 .
O2B H2BA O1B 0.82 2.50 2.839(8) 106.3 .
O1A H1A O2A 0.82 2.06 2.865(8) 167.0 1_455
O2A H2AA O1B 0.82 2.05 2.834(8) 158.6 .

loop_
_geom_torsion_atom_site_label_1
_geom_torsion_atom_site_label_2
_geom_torsion_atom_site_label_3
_geom_torsion_atom_site_label_4
_geom_torsion
F1 C7 C8 C9 179.1(8)
F1 C7 C8 C11 -1.2(14)
O1 C1 C2 Br1 -71.4(7)
O1 C1 C3 O2 -61.3(8)
O1 C1 C4 C5 -9.7(10)
O1 C1 C4 C9 170.7(7)
C1 C4 C5 C6 178.8(7)
C1 C4 C9 C8 -179.8(8)
C2 C1 C3 O2 56.1(8)
C2 C1 C4 C5 -135.1(8)
C2 C1 C4 C9 45.3(10)
C3 C1 C2 Br1 174.5(5)
C3 C1 C4 C5 105.4(8)
C3 C1 C4 C9 -74.1(9)
C4 C1 C2 Br1 55.7(8)
C4 C1 C3 O2 178.3(6)
C4 C5 C6 C7 1.3(12)
C4 C5 C6 C10 -174.2(8)
C5 C4 C9 C8 0.6(12)
C5 C6 C7 F1 179.9(7)
C5 C6 C7 C8 0.2(14)
C6 C7 C8 C9 -1.2(15)
C6 C7 C8 C11 178.5(10)
C7 C8 C9 C4 0.7(13)
C9 C4 C5 C6 -1.7(12)
C10 C6 C7 F1 -4.6(13)
C10 C6 C7 C8 175.7(9)
C11 C8 C9 C4 -178.9(9)
F1B C7B C8B C9B -179.4(8)
F1B C7B C8B C11B -1.6(14)
O1B C1B C2B Br1B -67.0(7)
O1B C1B C3B O2B -60.9(8)
O1B C1B C4B C5B -11.8(11)
O1B C1B C4B C9B 174.1(7)
C1B C4B C5B C6B -177.2(8)
C1B C4B C9B C8B 176.3(8)
C2B C1B C3B O2B 56.0(8)
C2B C1B C4B C5B -137.1(8)
C2B C1B C4B C9B 48.8(10)
C3B C1B C2B Br1B 178.7(5)
C3B C1B C4B C5B 103.8(9)
C3B C1B C4B C9B -70.3(9)
C4B C1B C2B Br1B 60.2(8)
C4B C1B C3B O2B 178.5(6)
C4B C5B C6B C7B 2.8(13)
C4B C5B C6B C10B -175.9(9)
C5B C4B C9B C8B 2.1(13)
C5B C6B C7B F1B 178.5(8)
C5B C6B C7B C8B -1.5(14)
C6B C7B C8B C9B 0.6(14)
C6B C7B C8B C11B 178.4(9)
C7B C8B C9B C4B -0.9(13)
C9B C4B C5B C6B -3.0(13)
C10B C6B C7B F1B -2.8(14)
C10B C6B C7B C8B 177.2(9)
C11B C8B C9B C4B -178.6(9)
F1A C7A C8A C9A 176.2(8)
F1A C7A C8A C11A -5.2(15)
O1A C1A C2A Br1A -68.1(7)
O1A C1A C3A O2A -60.4(8)
O1A C1A C4A C5A -10.6(11)
O1A C1A C4A C9A 169.1(8)
C1A C4A C5A C6A 176.3(8)
C1A C4A C9A C8A -177.5(9)
C2A C1A C3A O2A 56.4(8)
C2A C1A C4A C5A -135.7(8)
C2A C1A C4A C9A 44.0(11)
C3A C1A C2A Br1A 178.2(5)
C3A C1A C4A C5A 104.7(8)
C3A C1A C4A C9A -75.6(10)
C4A C1A C2A Br1A 58.5(8)
C4A C1A C3A O2A 179.5(6)
C4A C5A C6A C7A 2.4(13)
C4A C5A C6A C10A -176.5(8)
C5A C4A C9A C8A 2.2(13)
C5A C6A C7A F1A -177.5(8)
C5A C6A C7A C8A 0.0(14)
C6A C7A C8A C9A -1.2(15)
C6A C7A C8A C11A 177.4(10)
C7A C8A C9A C4A 0.0(14)
C9A C4A C5A C6A -3.5(12)
C10A C6A C7A F1A 1.5(13)
C10A C6A C7A C8A 178.9(9)
C11A C8A C9A C4A -178.5(10)
